data_4314228
loop_
_publ_author_name
'Jacques Pl\'evert'
'Rebeca Sanchez-Smith'
'Travis M. Gentz'
'Hailian Li'
'Thomas L. Groy'
'Omar M. Yaghi'
'Michael O'Keeffe'

_publ_contact_author_address
;
Jacques Plevert
Department of Chemistry & Biochemistry
Physical Sciences D-121
Arizona State University
Tempe, AZ 85287-1604  
USA
;
_publ_contact_author_email JPlevert@asu.edu
_publ_contact_author_name 'Jacques Plevert'
_publ_section_title
;
 Synthesis and Characterization of Zirconogermanates
;
_journal_name_full 'Inorganic Chemistry'
_journal_page_first 5954
_journal_page_last 5959
_journal_paper_doi 10.1021/ic034298g
_journal_volume 42
_journal_year 2003
_chemical_formula_sum 'C10 H29 F Ge3 N4 O10 Zr'
_chemical_formula_weight 693.35
_chemical_name_systematic
; 
 ? 
;
_space_group_IT_number 14
_symmetry_cell_setting monoclinic
_symmetry_Int_Tables_number 14
_symmetry_space_group_name_Hall '-P 2yn'
_symmetry_space_group_name_H-M 'P 1 21/n 1'
_audit_creation_method 'by teXsan'
_cell_angle_alpha 90
_cell_angle_beta 97.936(2)
_cell_angle_gamma 90
_cell_formula_units_Z 4
_cell_length_a 6.7957(8)
_cell_length_b 12.700(1)
_cell_length_c 24.293(3)
_cell_measurement_reflns_used 1873
_cell_measurement_temperature 159.2
_cell_measurement_theta_max 22.5
_cell_measurement_theta_min 2.0
_cell_volume 2076.5(4)
_computing_cell_refinement 'Bruker SAINT v5.04'
_computing_data_collection 'Bruker SMART v5.0'
_computing_data_reduction 'Bruker SAINT v5.04'
_computing_publication_material teXsan
_computing_structure_refinement teXsan
_diffrn_measured_fraction_theta_full 0.9713
_diffrn_measured_fraction_theta_max 0.9713
_diffrn_measurement_device_type 'SMART CCD'
_diffrn_measurement_method \w
_diffrn_radiation_type 'Mo K\a'
_diffrn_radiation_wavelength 0.7107
_diffrn_reflns_av_R_equivalents 0.037
_diffrn_reflns_limit_h_max 7
_diffrn_reflns_limit_h_min 0
_diffrn_reflns_limit_k_max 14
_diffrn_reflns_limit_k_min 0
_diffrn_reflns_limit_l_max 28
_diffrn_reflns_limit_l_min -28
_diffrn_reflns_number 3595
_diffrn_reflns_theta_full 24.72
_diffrn_reflns_theta_max 24.72
_exptl_absorpt_coefficient_mu 9.374
_exptl_absorpt_correction_T_max 0.800
_exptl_absorpt_correction_T_min 0.600
_exptl_absorpt_correction_type empirical
_exptl_absorpt_process_details 'Blessing, 1995'
_exptl_crystal_colour colorless
_exptl_crystal_density_diffrn 2.218
_exptl_crystal_density_method 'not measured'
_exptl_crystal_description tabular
_exptl_crystal_size_max 0.120
_exptl_crystal_size_mid 0.100
_exptl_crystal_size_min 0.030
_refine_diff_density_max 0.67
_refine_diff_density_min -0.63
_refine_ls_extinction_method none
_refine_ls_goodness_of_fit_ref 0.818
_refine_ls_hydrogen_treatment noref
_refine_ls_number_parameters 257
_refine_ls_number_reflns 2112
_refine_ls_R_factor_gt 0.0333
_refine_ls_shift/su_max 0.0010
_refine_ls_structure_factor_coef F
_refine_ls_weighting_details 'w = 1/[\s^2^(Fo) + 0.00022|Fo|^2^]'
_refine_ls_weighting_scheme calc
_refine_ls_wR_factor_ref 0.0292
_reflns_number_gt 2112
_reflns_number_total 3419
_reflns_threshold_expression F^2^>2.0\s(F^2^)
_cod_data_source_file ic034298gsi20030318_100311_1.cif
_cod_data_source_block ASU-23
_cod_original_cell_volume 2076.4(4)
_cod_original_sg_symbol_H-M 'P 21/n '
_cod_original_formula_sum 'C10 H29 F Ge3 N4 O10 Zr '
_cod_database_code 4314228

loop_
_symmetry_equiv_pos_as_xyz
x,y,z
1/2-x,1/2+y,1/2-z
-x,-y,-z
1/2+x,1/2-y,1/2+z

loop_
_atom_site_label
_atom_site_type_symbol
_atom_site_fract_x
_atom_site_fract_y
_atom_site_fract_z
_atom_site_U_iso_or_equiv
_atom_site_adp_type
_atom_site_occupancy
_atom_site_calc_flag
_atom_site_refinement_flags
_atom_site_disorder_assembly
_atom_site_disorder_group
Zr1 Zr 0.72073(10) 0.67074(5) 0.77902(3) 0.0076(2) Uani 1.00 d . . .
Ge1 Ge 0.1993(1) 0.71972(6) 0.74233(3) 0.0085(2) Uani 1.00 d . . .
Ge2 Ge 0.4386(1) 0.61822(6) 0.65686(3) 0.0097(2) Uani 1.00 d . . .
Ge3 Ge 0.5533(1) 0.41982(6) 0.73374(3) 0.0095(2) Uani 1.00 d . . .
F1 F 0.7767(5) 0.6589(3) 0.8629(2) 0.012(1) Uani 1.00 d . . .
O1 O 0.4214(6) 0.7018(3) 0.7859(2) 0.009(1) Uani 1.00 d . . .
O2 O 0.2214(6) 0.6797(4) 0.6738(2) 0.013(1) Uani 1.00 d . . .
O3 O 0.0121(6) 0.6466(3) 0.7651(2) 0.010(1) Uani 1.00 d . . .
O4 O 0.1364(6) 0.8545(3) 0.7356(2) 0.012(1) Uani 1.00 d . . .
O5 O 0.6494(6) 0.6712(4) 0.6941(2) 0.012(1) Uani 1.00 d . . .
O6 O 0.4173(6) 0.4835(3) 0.6754(2) 0.011(1) Uani 1.00 d . . .
O7 O 0.4277(6) 0.6191(4) 0.5851(2) 0.013(1) Uani 1.00 d . . .
O8 O 0.6622(6) 0.5109(3) 0.7804(2) 0.010(1) Uani 1.00 d . . .
O9 O 0.7194(6) 0.3311(3) 0.7128(2) 0.008(1) Uiso 1.00 d . . .
O10 O 0.5612(7) 0.6049(4) 0.9440(2) 0.021(2) Uani 1.00 d . . .
N1 N 0.6349(8) 0.7946(4) 0.5537(2) 0.011(2) Uani 1.00 d . . .
N2 N 0.8279(8) 0.7170(4) 0.4620(2) 0.011(2) Uani 1.00 d . . .
N3 N 0.1646(8) 1.0129(4) 0.6466(2) 0.013(2) Uani 1.00 d . . .
N4 N 1.0070(8) 0.5345(4) 0.3199(3) 0.011(2) Uani 1.00 d . . .
C1 C 0.845(1) 0.7670(5) 0.5605(3) 0.014(2) Uani 1.00 d . . .
C2 C 0.885(1) 0.6813(6) 0.5197(3) 0.017(2) Uani 1.00 d . . .
C3 C 0.617(1) 0.7444(6) 0.4559(3) 0.016(2) Uani 1.00 d . . .
C4 C 0.575(1) 0.8287(6) 0.4959(3) 0.017(2) Uani 1.00 d . . .
C5 C 0.6023(10) 0.8779(6) 0.5937(3) 0.012(2) Uani 1.00 d . . .
C6 C 0.383(1) 0.9021(5) 0.5963(3) 0.016(2) Uani 1.00 d . . .
C7 C 0.372(1) 0.9875(6) 0.6395(3) 0.014(2) Uani 1.00 d . . .
C8 C 0.853(1) 0.6336(6) 0.4218(3) 0.016(2) Uani 1.00 d . . .
C9 C 1.0704(10) 0.6090(5) 0.4157(3) 0.014(2) Uani 1.00 d . . .
C10 C 1.0887(10) 0.5148(6) 0.3788(3) 0.015(2) Uani 1.00 d . . .
H1 H 0.4921 0.6759 0.9514 0.0179 Uiso 1.00 calc . . .
H2 H 0.6291 0.6210 0.9157 0.0179 Uiso 1.00 calc . . .
H3 H 0.9206 0.8277 0.5542 0.0169 Uiso 1.00 calc . . .
H4 H 0.8844 0.7424 0.5974 0.0169 Uiso 1.00 calc . . .
H5 H 0.8099 0.6204 0.5261 0.0200 Uiso 1.00 calc . . .
H6 H 1.0224 0.6644 0.5252 0.0200 Uiso 1.00 calc . . .
H7 H 0.5768 0.7688 0.4191 0.0187 Uiso 1.00 calc . . .
H8 H 0.5427 0.6833 0.4623 0.0187 Uiso 1.00 calc . . .
H9 H 0.4362 0.8435 0.4906 0.0204 Uiso 1.00 calc . . .
H10 H 0.6460 0.8905 0.4891 0.0204 Uiso 1.00 calc . . .
H11 H 0.6619 0.8563 0.6296 0.0140 Uiso 1.00 calc . . .
H12 H 0.6647 0.9405 0.5835 0.0140 Uiso 1.00 calc . . .
H13 H 0.3213 0.9259 0.5610 0.0195 Uiso 1.00 calc . . .
H14 H 0.3176 0.8404 0.6065 0.0195 Uiso 1.00 calc . . .
H15 H 0.4339 1.0493 0.6282 0.0174 Uiso 1.00 calc . . .
H16 H 0.4402 0.9641 0.6741 0.0174 Uiso 1.00 calc . . .
H17 H 0.1088 0.9558 0.6645 0.0156 Uiso 1.00 calc . . .
H18 H 0.1626 1.0745 0.6687 0.0156 Uiso 1.00 calc . . .
H19 H 0.0890 1.0246 0.6113 0.0156 Uiso 1.00 calc . . .
H20 H 1.0777 0.5907 0.3059 0.0133 Uiso 1.00 calc . . .
H21 H 1.0206 0.4727 0.2987 0.0133 Uiso 1.00 calc . . .
H22 H 0.8705 0.5526 0.3175 0.0133 Uiso 1.00 calc . . .
H23 H 0.7938 0.5712 0.4334 0.0193 Uiso 1.00 calc . . .
H24 H 0.7868 0.6547 0.3866 0.0193 Uiso 1.00 calc . . .
H25 H 1.1266 0.6685 0.4000 0.0171 Uiso 1.00 calc . . .
H26 H 1.1414 0.5951 0.4514 0.0171 Uiso 1.00 calc . . .
H27 H 1.0188 0.4575 0.3921 0.0174 Uiso 1.00 calc . . .
H28 H 1.2253 0.4970 0.3807 0.0174 Uiso 1.00 calc . . .
H29 H 0.4648 0.6764 0.5721 0.0179 Uiso 1.00 calc . . .

loop_
_atom_site_aniso_label
_atom_site_aniso_U_11
_atom_site_aniso_U_22
_atom_site_aniso_U_33
_atom_site_aniso_U_12
_atom_site_aniso_U_13
_atom_site_aniso_U_23
Zr1 0.0050(4) 0.0044(4) 0.0134(5) -0.0003(3) 0.0015(3) 0.0001(3)
Ge1 0.0059(4) 0.0062(4) 0.0135(5) 0.0003(4) 0.0017(4) 0.0000(4)
Ge2 0.0086(4) 0.0081(4) 0.0125(5) 0.0007(4) 0.0020(4) 0.0002(4)
Ge3 0.0073(4) 0.0063(4) 0.0151(5) 0.0003(3) 0.0024(4) 0.0011(4)
F1 0.013(2) 0.012(2) 0.011(3) 0.001(2) 0.000(2) 0.000(2)
O1 0.003(3) 0.012(3) 0.011(3) 0.000(2) -0.001(2) -0.001(2)
O2 0.005(3) 0.015(3) 0.017(3) 0.002(2) 0.000(2) -0.004(2)
O3 0.009(3) 0.002(3) 0.019(3) -0.003(2) 0.004(2) 0.000(2)
O4 0.010(3) 0.002(3) 0.025(3) 0.001(2) 0.006(2) 0.004(2)
O5 0.009(3) 0.011(3) 0.017(3) 0.000(2) 0.004(2) 0.000(2)
O6 0.010(3) 0.003(3) 0.018(3) -0.002(2) -0.002(2) 0.001(2)
O7 0.016(3) 0.013(3) 0.012(3) -0.002(2) 0.007(2) 0.002(2)
O8 0.012(3) 0.004(3) 0.013(3) -0.004(2) 0.000(2) -0.002(2)
O10 0.024(3) 0.014(3) 0.027(4) 0.002(2) 0.010(3) -0.001(3)
N1 0.009(4) 0.013(4) 0.009(4) 0.000(3) 0.000(3) 0.000(3)
N2 0.013(4) 0.005(3) 0.015(4) 0.000(3) 0.004(3) -0.001(3)
N3 0.017(4) 0.010(4) 0.012(4) -0.001(3) 0.005(3) 0.002(3)
N4 0.006(3) 0.008(4) 0.021(4) -0.004(3) 0.008(3) -0.005(3)
C1 0.010(4) 0.013(5) 0.020(5) -0.004(3) 0.006(4) 0.003(4)
C2 0.015(5) 0.017(5) 0.020(5) -0.001(4) 0.009(4) 0.001(4)
C3 0.008(4) 0.018(5) 0.019(5) 0.007(3) -0.003(4) 0.002(4)
C4 0.016(4) 0.017(4) 0.017(5) 0.001(4) -0.001(4) 0.002(4)
C5 0.013(4) 0.012(4) 0.012(5) 0.001(3) 0.008(4) 0.001(4)
C6 0.016(4) 0.007(4) 0.027(5) -0.003(3) 0.006(4) -0.005(4)
C7 0.013(4) 0.019(5) 0.014(5) 0.001(4) 0.010(4) 0.005(4)
C8 0.016(4) 0.020(5) 0.012(5) -0.006(4) 0.001(4) -0.005(4)
C9 0.012(4) 0.014(5) 0.014(5) -0.001(3) -0.006(4) -0.002(4)
C10 0.007(4) 0.018(5) 0.018(5) 0.005(3) 0.000(4) -0.004(4)

loop_
_atom_type_symbol
_atom_type_description
_atom_type_scat_dispersion_real
_atom_type_scat_dispersion_imag
_atom_type_scat_source
Zr Zr -2.967 0.560
;International Tables for Crystallography
(1992, Vol. C, Tables 4.2.6.8 and 6.1.1.1)
;
Ge Ge 0.155 1.800
;International Tables for Crystallography
(1992, Vol. C, Tables 4.2.6.8 and 6.1.1.1)
;
O O 0.011 0.006
;International Tables for Crystallography
(1992, Vol. C, Tables 4.2.6.8 and 6.1.1.1)
;
F F 0.017 0.010
;International Tables for Crystallography
(1992, Vol. C, Tables 4.2.6.8 and 6.1.1.1)
;
N N 0.006 0.003
;International Tables for Crystallography
(1992, Vol. C, Tables 4.2.6.8 and 6.1.1.1)
;
C C 0.003 0.002
;International Tables for Crystallography
(1992, Vol. C, Tables 4.2.6.8 and 6.1.1.1)
;
H H 0.000 0.000
;International Tables for Crystallography
(1992, Vol. C, Table 6.1.1.2)
;

loop_
_geom_angle_atom_site_label_1
_geom_angle_atom_site_label_2
_geom_angle_atom_site_label_3
_geom_angle
_geom_angle_site_symmetry_1
_geom_angle_site_symmetry_2
_geom_angle_site_symmetry_3
_geom_angle_publ_flag
F1 ZR1 O1 89.0(2) . . . ?
F1 ZR1 O3 95.9(2) . . . ?
F1 ZR1 O3 95.9(2) . . 1_655 ?
F1 ZR1 O5 175.1(2) . . . ?
F1 ZR1 O8 85.5(2) . . . ?
F1 ZR1 O9 88.2(2) . . . ?
F1 ZR1 O9 88.2(2) . . 2_656 ?
O1 ZR1 O3 174.7(2) . . . ?
O1 ZR1 O3 174.7(2) . . 1_655 ?
O1 ZR1 O5 89.0(2) . . . ?
O1 ZR1 O8 89.6(2) . . . ?
O1 ZR1 O9 89.3(2) . . . ?
O1 ZR1 O9 89.3(2) . . 2_656 ?
O3 ZR1 O5 86.3(2) . . . ?
O3 ZR1 O5 86.3(2) 1_655 . . ?
O3 ZR1 O8 92.7(2) . . . ?
O3 ZR1 O8 92.7(2) 1_655 . . ?
O3 ZR1 O9 89.0(2) 1_655 . 2_656 ?
O5 ZR1 O8 90.0(2) . . . ?
O5 ZR1 O9 96.3(2) . . . ?
O5 ZR1 O9 96.3(2) . . 2_656 ?
O8 ZR1 O9 173.6(2) . . . ?
O8 ZR1 O9 173.6(2) . . 2_656 ?
O1 GE1 O2 110.9(2) . . . ?
O1 GE1 O3 110.6(2) . . . ?
O1 GE1 O4 111.3(2) . . . ?
O2 GE1 O3 108.0(2) . . . ?
O2 GE1 O4 104.1(2) . . . ?
O3 GE1 O4 111.8(2) . . . ?
O2 GE2 O5 111.4(2) . . . ?
O2 GE2 O6 105.4(2) . . . ?
O2 GE2 O7 108.1(2) . . . ?
O5 GE2 O6 109.5(2) . . . ?
O5 GE2 O7 116.2(2) . . . ?
O6 GE2 O7 105.5(2) . . . ?
O4 GE3 O6 102.6(2) . . . ?
O4 GE3 O6 102.6(2) 2_546 . . ?
O4 GE3 O8 108.0(2) . . . ?
O4 GE3 O8 108.0(2) 2_546 . . ?
O4 GE3 O9 111.2(2) . . . ?
O4 GE3 O9 111.2(2) 2_546 . . ?
O6 GE3 O8 110.5(2) . . . ?
O6 GE3 O9 110.7(2) . . . ?
O8 GE3 O9 113.3(2) . . . ?
ZR1 O1 GE1 138.3(3) . . . ?
GE1 O2 GE2 122.0(3) . . . ?
ZR1 O3 GE1 137.2(2) . . . ?
ZR1 O3 GE1 137.2(2) 1_455 . . ?
GE1 O4 GE3 126.3(3) . . . ?
GE1 O4 GE3 126.3(3) . . 2_556 ?
ZR1 O5 GE2 126.2(2) . . . ?
GE2 O6 GE3 126.0(3) . . . ?
ZR1 O8 GE3 135.8(3) . . . ?
ZR1 O9 GE3 137.7(2) . . . ?
ZR1 O9 GE3 137.7(2) 2_646 . . ?
C1 N1 C4 108.6(5) . . . ?
C1 N1 C5 109.4(5) . . . ?
C4 N1 C5 111.7(5) . . . ?
C2 N2 C3 107.2(5) . . . ?
C2 N2 C8 111.8(6) . . . ?
C3 N2 C8 107.9(5) . . . ?
N1 C1 C2 110.9(6) . . . ?
N2 C2 C1 110.7(6) . . . ?
N2 C3 C4 112.1(6) . . . ?
N1 C4 C3 110.8(6) . . . ?
N1 C5 C6 114.0(6) . . . ?
C5 C6 C7 108.2(6) . . . ?
N3 C7 C6 112.1(6) . . . ?
N2 C8 C9 114.5(6) . . . ?
C8 C9 C10 112.2(6) . . . ?
N4 C10 C9 112.8(6) . . . ?

loop_
_geom_bond_atom_site_label_1
_geom_bond_atom_site_label_2
_geom_bond_distance
_geom_bond_site_symmetry_1
_geom_bond_site_symmetry_2
_geom_bond_publ_flag
ZR1 F1 2.027(4) . . yes
ZR1 O1 2.101(4) . . yes
ZR1 O3 2.077(4) . 1_655 yes
ZR1 O5 2.053(5) . . yes
ZR1 O8 2.070(4) . . yes
ZR1 O9 2.081(4) . 2_656 yes
GE1 O1 1.735(4) . . yes
GE1 O2 1.766(5) . . yes
GE1 O3 1.726(4) . . yes
GE1 O4 1.767(4) . . yes
GE2 O2 1.768(4) . . yes
GE2 O5 1.722(4) . . yes
GE2 O6 1.780(4) . . yes
GE2 O7 1.735(5) . . yes
GE3 O4 1.780(4) . 2_546 yes
GE3 O6 1.776(4) . . yes
GE3 O8 1.715(4) . . yes
GE3 O9 1.721(4) . . yes
N1 C1 1.460(8) . . yes
N1 C4 1.472(9) . . yes
N1 C5 1.474(8) . . yes
N2 C2 1.473(9) . . yes
N2 C3 1.464(8) . . yes
N2 C8 1.466(9) . . yes
N3 C7 1.478(8) . . yes
N4 C10 1.482(9) . . yes
C1 C2 1.521(10) . . yes
C3 C4 1.501(10) . . yes
C5 C6 1.531(9) . . yes
C6 C7 1.519(10) . . yes
C8 C9 1.536(9) . . yes
C9 C10 1.510(10) . . yes

loop_
_geom_contact_atom_site_label_1
_geom_contact_atom_site_label_2
_geom_contact_distance
_geom_contact_site_symmetry_1
_geom_contact_site_symmetry_2
_geom_contact_publ_flag
GE1 GE3 3.165(1) . 2_556 ?
GE1 O9 3.485(4) . 2_556 ?
GE3 N4 3.470(5) . 3_766 ?
F1 O10 2.701(6) . . ?
F1 C7 3.238(8) . 2_646 ?
F1 C3 3.241(8) . 4_565 ?
F1 N3 3.506(7) . 2_546 ?
F1 C4 3.572(8) . 4_565 ?
F1 C9 3.576(8) . 4_465 ?
O1 N3 3.008(7) . 2_546 ?
O1 N4 3.479(7) . 4_465 ?
O2 N4 3.146(7) . 3_666 ?
O2 C10 3.381(9) . 3_666 ?
O3 O5 2.823(6) . 1_455 ?
O3 O9 2.914(6) . 2_556 ?
O3 O8 3.001(6) . 1_455 ?
O3 N4 3.081(7) . 3_666 ?
O3 C7 3.094(9) . 2_546 ?
O3 N3 3.319(7) . 2_546 ?
O4 O6 2.776(6) . 2_556 ?
O4 O8 2.827(6) . 2_556 ?
O4 O9 2.888(6) . 2_556 ?
O4 N3 2.978(7) . . ?
O4 N4 3.332(7) . 4_465 ?
O4 C7 3.448(8) . . ?
O5 N4 3.552(7) . 3_766 ?
O5 C5 3.567(8) . . ?
O5 C10 3.572(8) . 3_766 ?
O6 N4 2.910(7) . 3_666 ?
O6 C8 3.159(8) . 3_666 ?
O6 C10 3.508(8) . 3_666 ?
O7 N1 2.797(7) . . ?
O7 C5 3.490(8) . . ?
O7 C1 3.522(8) . . ?
O8 N3 3.026(7) . 2_546 ?
O8 C7 3.493(8) . 2_646 ?
O8 N4 3.583(7) . 3_766 ?
O9 N4 2.722(7) . 3_766 ?
O9 C10 3.359(9) . 3_766 ?
O10 N3 2.763(8) . 2_546 ?
O10 N2 2.831(7) . 4_465 ?
O10 C2 3.578(9) . 4_465 ?
C2 C10 3.49(1) . 3_766 ?

loop_
_geom_torsion_atom_site_label_1
_geom_torsion_atom_site_label_2
_geom_torsion_atom_site_label_3
_geom_torsion_atom_site_label_4
_geom_torsion
_geom_torsion_site_symmetry_1
_geom_torsion_site_symmetry_2
_geom_torsion_site_symmetry_3
_geom_torsion_site_symmetry_4
_geom_torsion_publ_flag
N1 C1 C2 N2 60.3(7) . . . . ?
N1 C4 C3 N2 -59.4(8) . . . . ?
N1 C5 C6 C7 179.1(6) . . . . ?
N2 C8 C9 C10 173.6(6) . . . . ?
N3 C7 C6 C5 -177.5(5) . . . . ?
N4 C10 C9 C8 67.7(8) . . . . ?
C1 N1 C4 C3 56.9(7) . . . . ?
C1 N1 C5 C6 -171.6(6) . . . . ?
C1 C2 N2 C3 -58.5(7) . . . . ?
C1 C2 N2 C8 -176.5(5) . . . . ?
C2 N2 C3 C4 58.7(7) . . . . ?
C2 N2 C8 C9 -72.5(7) . . . . ?
C2 C1 N1 C4 -57.7(7) . . . . ?
C2 C1 N1 C5 -179.8(6) . . . . ?
C3 N2 C8 C9 169.8(6) . . . . ?
C3 C4 N1 C5 177.6(5) . . . . ?
C4 N1 C5 C6 68.2(7) . . . . ?
C4 C3 N2 C8 179.3(6) . . . . ?
